data_7100992
loop_
_publ_author_name
'Susumu Kitagawa'
'Shuhei Furukawa'
'Masaaki Ohba'

_publ_section_title
;
Rational Synthesis of Two-Dimensional Honeycomb
Structure Based on Paramagnetic Paddlewheel Diruthenium Complex
;
_journal_name_full 'Chemical Communications'
_journal_paper_doi 10.1039/b415843a
_journal_year 2005
_chemical_formula_sum 'C46 H33 Cl2 N3 O12 Ru3'
_chemical_formula_weight 1193.90
_space_group_IT_number 2
_symmetry_cell_setting triclinic
_symmetry_Int_Tables_number 2
_symmetry_space_group_name_Hall '-P 1'
_symmetry_space_group_name_H-M 'P -1'
_cell_angle_alpha 69.87(5)
_cell_angle_beta 71.17(4)
_cell_angle_gamma 73.15(5)
_cell_formula_units_Z 2
_cell_length_a 13.993(4)
_cell_length_b 14.312(5)
_cell_length_c 14.497(3)
_cell_measurement_temperature 243.2
_cell_volume 2527.4(1)
_exptl_crystal_density_diffrn 1.569
_cod_original_formula_sum 'C46 H33 Cl2 N3 O12 Ru3 '
_cod_database_code 7100992

loop_
_symmetry_equiv_pos_as_xyz
x,y,z
-x,-y,-z

loop_
_atom_site_label
_atom_site_type_symbol
_atom_site_fract_x
_atom_site_fract_y
_atom_site_fract_z
_atom_site_U_iso_or_equiv
_atom_site_adp_type
_atom_site_occupancy
_atom_site_calc_flag
_atom_site_refinement_flags
_atom_site_disorder_assembly
_atom_site_disorder_group
Ru(1) Ru 0.04520(2) 0.04051(2) 0.42348(2) 0.02303(10) Uani 1.00 d . . .
Ru(2) Ru 0.04280(3) 0.42599(2) 0.04256(2) 0.0261(1) Uani 1.00 d . . .
Ru(3) Ru 0.42362(2) 0.04529(3) 0.03395(3) 0.0268(1) Uani 1.00 d . . .
Cl(1) Cl 0.3715(5) 0.1760(5) 0.2844(5) 0.186(2) Uiso 1.00 d . . .
Cl(2) Cl 0.2157(6) 0.3465(6) 0.2916(6) 0.213(2) Uiso 1.00 d . . .
O(1) O 0.1227(2) -0.0978(2) 0.3977(2) 0.0323(7) Uani 1.00 d . . .
O(2) O -0.0686(2) 0.0454(3) 0.3587(2) 0.0324(8) Uani 1.00 d . . .
O(3) O -0.0340(3) 0.1780(2) 0.4505(2) 0.0326(8) Uani 1.00 d . . .
O(4) O 0.1581(2) 0.0345(3) 0.4902(2) 0.0329(8) Uani 1.00 d . . .
O(5) O 0.1803(2) 0.4713(3) -0.0368(3) 0.0357(8) Uani 1.00 d . . .
O(6) O 0.0633(3) 0.3647(2) -0.0733(3) 0.0357(8) Uani 1.00 d . . .
O(7) O -0.0960(3) 0.3814(3) 0.1197(3) 0.0362(8) Uani 1.00 d . . .
O(8) O 0.0223(3) 0.4896(3) 0.1579(2) 0.0365(8) Uani 1.00 d . . .
O(9) O 0.3509(2) -0.0614(3) 0.0337(3) 0.0392(9) Uani 1.00 d . . .
O(10) O 0.4376(3) -0.0463(3) 0.1765(2) 0.0385(8) Uani 1.00 d . . .
O(11) O 0.4988(3) 0.1505(3) 0.0326(3) 0.0406(9) Uani 1.00 d . . .
O(12) O 0.4117(3) 0.1367(3) -0.1085(3) 0.0375(8) Uani 1.00 d . . .
N(1) N 0.1307(3) 0.1263(3) 0.2633(3) 0.0261(8) Uani 1.00 d . . .
N(2) N 0.1296(3) 0.2694(3) 0.1232(3) 0.0275(8) Uani 1.00 d . . .
N(3) N 0.2664(3) 0.1293(3) 0.1153(3) 0.0266(8) Uani 1.00 d . . .
C(1) C 0.2193(3) 0.0836(3) 0.2105(3) 0.0288(10) Uani 1.00 d . . .
C(2) C 0.0873(3) 0.2187(3) 0.2164(3) 0.0273(9) Uani 1.00 d . . .
C(3) C 0.2186(3) 0.2216(3) 0.0749(3) 0.0294(10) Uani 1.00 d . . .
C(4) C 0.1016(3) -0.1778(3) 0.4657(3) 0.029(1) Uani 1.00 d . . .
C(5) C 0.1613(4) -0.2771(4) 0.4493(4) 0.035(1) Uani 1.00 d . . .
C(6) C 0.2219(5) -0.2814(5) 0.3519(5) 0.054(2) Uani 1.00 d . . .
C(7) C 0.2766(7) -0.3742(6) 0.3358(6) 0.076(2) Uani 1.00 d . . .
C(8) C 0.2726(6) -0.4632(6) 0.4158(7) 0.074(2) Uani 1.00 d . . .
C(9) C 0.2132(6) -0.4583(5) 0.5119(6) 0.061(2) Uani 1.00 d . . .
C(10) C 0.1578(4) -0.3664(4) 0.5284(5) 0.047(1) Uani 1.00 d . . .
C(11) C -0.1460(3) 0.0069(3) 0.4162(3) 0.030(1) Uani 1.00 d . . .
C(12) C -0.2250(4) 0.0107(4) 0.3659(4) 0.038(1) Uani 1.00 d . . .
C(13) C -0.2089(5) 0.0393(5) 0.2627(5) 0.052(2) Uani 1.00 d . . .
C(14) C -0.2806(7) 0.0385(7) 0.2167(6) 0.069(2) Uani 1.00 d . . .
C(15) C -0.3752(6) 0.0094(6) 0.2785(6) 0.068(2) Uani 1.00 d . . .
C(16) C -0.3903(6) -0.0180(7) 0.3781(8) 0.076(3) Uani 1.00 d . . .
C(17) C -0.3187(4) -0.0181(5) 0.4262(5) 0.052(2) Uani 1.00 d . . .
C(18) C 0.1791(4) 0.5560(4) -0.1027(3) 0.033(1) Uani 1.00 d . . .
C(19) C 0.2782(4) 0.5849(4) -0.1652(4) 0.037(1) Uani 1.00 d . . .
C(20) C 0.2816(5) 0.6838(5) -0.2184(5) 0.052(2) Uani 1.00 d . . .
C(21) C 0.3780(6) 0.7115(7) -0.2730(6) 0.074(2) Uani 1.00 d . . .
C(22) C 0.4666(6) 0.6350(7) -0.2747(6) 0.073(2) Uani 1.00 d . . .
C(23) C 0.4611(5) 0.5388(7) -0.2241(7) 0.076(2) Uani 1.00 d . . .
C(24) C 0.3685(5) 0.5107(5) -0.1661(5) 0.057(2) Uani 1.00 d . . .
C(25) C 0.0297(4) 0.4202(4) -0.1504(4) 0.033(1) Uani 1.00 d . . .
C(26) C 0.0528(4) 0.3772(4) -0.2359(4) 0.039(1) Uani 1.00 d . . .
C(27) C -0.0040(5) 0.4181(5) -0.3078(4) 0.050(2) Uani 1.00 d . . .
C(28) C 0.0131(7) 0.3759(7) -0.3848(6) 0.069(2) Uani 1.00 d . . .
C(29) C 0.0927(9) 0.2899(7) -0.3924(6) 0.088(3) Uani 1.00 d . . .
C(30) C 0.1547(8) 0.2495(6) -0.3233(7) 0.084(3) Uani 1.00 d . . .
C(31) C 0.1332(6) 0.2936(5) -0.2456(5) 0.059(2) Uani 1.00 d . . .
C(32) C 0.4048(4) -0.1390(4) 0.0077(4) 0.034(1) Uani 1.00 d . . .
C(33) C 0.3549(4) -0.2249(4) 0.0258(4) 0.043(1) Uani 1.00 d . . .
C(34) C 0.2493(5) -0.2123(5) 0.0601(7) 0.066(2) Uani 1.00 d . . .
C(35) C 0.2016(6) -0.2945(7) 0.0791(7) 0.078(3) Uani 1.00 d . . .
C(36) C 0.2586(7) -0.3857(7) 0.0709(6) 0.075(3) Uani 1.00 d . . .
C(37) C 0.3618(8) -0.3974(6) 0.0398(7) 0.075(3) Uani 1.00 d . . .
C(38) C 0.4127(6) -0.3190(5) 0.0171(6) 0.061(2) Uani 1.00 d . . .
C(39) C 0.5110(3) -0.1216(4) 0.1835(4) 0.034(1) Uani 1.00 d . . .
C(40) C 0.5057(4) -0.1985(4) 0.2834(4) 0.043(1) Uani 1.00 d . . .
C(41) C 0.4283(6) -0.1842(6) 0.3672(5) 0.067(2) Uani 1.00 d . . .
C(42) C 0.4202(8) -0.2604(9) 0.4574(6) 0.094(3) Uani 1.00 d . . .
C(43) C 0.490(1) -0.3477(8) 0.4667(7) 0.103(4) Uani 1.00 d . . .
C(44) C 0.5680(9) -0.3687(8) 0.3814(8) 0.098(3) Uani 1.00 d . . .
C(45) C 0.5786(6) -0.2938(5) 0.2870(6) 0.068(2) Uani 1.00 d . . .
C(46) C 0.2731(10) 0.2384(10) 0.3646(10) 0.106(3) Uiso 1.00 d . . .
H(1) H 0.0226 0.2501 0.2513 0.0327 Uiso 1.00 calc . . .
H(2) H 0.2493 0.2560 0.0075 0.0352 Uiso 1.00 calc . . .
H(3) H 0.2512 0.0169 0.2419 0.0346 Uiso 1.00 calc . . .
H(4) H 0.2252 -0.2210 0.2975 0.0651 Uiso 1.00 calc . . .
H(5) H 0.3173 -0.3774 0.2700 0.0916 Uiso 1.00 calc . . .
H(6) H 0.3104 -0.5267 0.4044 0.0884 Uiso 1.00 calc . . .
H(7) H 0.2107 -0.5186 0.5666 0.0732 Uiso 1.00 calc . . .
H(8) H 0.1168 -0.3637 0.5943 0.0559 Uiso 1.00 calc . . .
H(9) H -0.1464 0.0601 0.2215 0.0623 Uiso 1.00 calc . . .
H(10) H -0.2672 0.0572 0.1449 0.0826 Uiso 1.00 calc . . .
H(11) H -0.4265 0.0097 0.2487 0.0816 Uiso 1.00 calc . . .
H(12) H -0.4530 -0.0387 0.4189 0.0907 Uiso 1.00 calc . . .
H(13) H -0.3328 -0.0371 0.4981 0.0625 Uiso 1.00 calc . . .
H(14) H 0.2197 0.7338 -0.2187 0.0628 Uiso 1.00 calc . . .
H(15) H 0.3822 0.7804 -0.3076 0.0884 Uiso 1.00 calc . . .
H(16) H 0.5317 0.6519 -0.3126 0.0873 Uiso 1.00 calc . . .
H(17) H 0.5224 0.4881 -0.2279 0.0912 Uiso 1.00 calc . . .
H(18) H 0.3665 0.4423 -0.1277 0.0685 Uiso 1.00 calc . . .
H(19) H -0.0564 0.4771 -0.3037 0.0598 Uiso 1.00 calc . . .
H(20) H -0.0281 0.4041 -0.4324 0.0825 Uiso 1.00 calc . . .
H(21) H 0.1044 0.2591 -0.4446 0.1059 Uiso 1.00 calc . . .
H(22) H 0.2101 0.1932 -0.3295 0.1013 Uiso 1.00 calc . . .
H(23) H 0.1742 0.2663 -0.1978 0.0704 Uiso 1.00 calc . . .
H(24) H 0.2087 -0.1493 0.0711 0.0786 Uiso 1.00 calc . . .
H(25) H 0.1286 -0.2848 0.0979 0.0936 Uiso 1.00 calc . . .
H(26) H 0.2265 -0.4413 0.0868 0.0898 Uiso 1.00 calc . . .
H(27) H 0.4015 -0.4619 0.0331 0.0899 Uiso 1.00 calc . . .
H(28) H 0.4857 -0.3300 -0.0040 0.0732 Uiso 1.00 calc . . .
H(29) H 0.3800 -0.1216 0.3631 0.0802 Uiso 1.00 calc . . .
H(30) H 0.3645 -0.2505 0.5139 0.1124 Uiso 1.00 calc . . .
H(31) H 0.4862 -0.3963 0.5312 0.1233 Uiso 1.00 calc . . .
H(32) H 0.6134 -0.4332 0.3878 0.1178 Uiso 1.00 calc . . .
H(33) H 0.6310 -0.3055 0.2289 0.0816 Uiso 1.00 calc . . .

loop_
_atom_site_aniso_label
_atom_site_aniso_U_11
_atom_site_aniso_U_22
_atom_site_aniso_U_33
_atom_site_aniso_U_12
_atom_site_aniso_U_13
_atom_site_aniso_U_23
Ru(1) 0.0212(2) 0.0227(2) 0.0154(2) -0.0037(1) 0.0014(1) 0.0006(1)
Ru(2) 0.0262(2) 0.0174(2) 0.0231(2) 0.0030(1) -0.0041(1) 0.0005(1)
Ru(3) 0.0177(2) 0.0233(2) 0.0265(2) 0.0016(1) 0.0021(1) -0.0031(1)
O(1) 0.032(2) 0.026(2) 0.023(1) 0.001(1) 0.006(1) -0.004(1)
O(2) 0.029(2) 0.039(2) 0.021(1) -0.006(1) -0.005(1) -0.001(1)
O(3) 0.037(2) 0.020(1) 0.026(1) -0.003(1) 0.003(1) -0.001(1)
O(4) 0.025(1) 0.038(2) 0.029(2) -0.010(1) -0.004(1) -0.001(1)
O(5) 0.025(1) 0.031(2) 0.039(2) 0.000(1) -0.006(1) -0.001(1)
O(6) 0.043(2) 0.022(1) 0.032(2) 0.005(1) -0.009(1) -0.005(1)
O(7) 0.030(2) 0.027(2) 0.035(2) 0.000(1) -0.002(1) 0.003(1)
O(8) 0.041(2) 0.031(2) 0.028(2) 0.006(1) -0.010(1) -0.006(1)
O(9) 0.022(1) 0.032(2) 0.049(2) -0.002(1) 0.000(1) -0.004(1)
O(10) 0.037(2) 0.037(2) 0.025(2) -0.001(1) 0.000(1) -0.001(1)
O(11) 0.032(2) 0.036(2) 0.044(2) -0.004(1) 0.002(1) -0.013(2)
O(12) 0.028(2) 0.033(2) 0.035(2) 0.003(1) -0.006(1) 0.002(1)
N(1) 0.023(2) 0.023(2) 0.019(2) -0.001(1) 0.001(1) 0.001(1)
N(2) 0.024(2) 0.020(2) 0.024(2) 0.002(1) 0.000(1) 0.000(1)
N(3) 0.021(2) 0.022(2) 0.025(2) 0.000(1) 0.003(1) -0.003(1)
C(1) 0.027(2) 0.022(2) 0.024(2) -0.002(2) 0.001(2) 0.002(1)
C(2) 0.024(2) 0.023(2) 0.021(2) 0.004(1) 0.001(1) -0.002(1)
C(3) 0.026(2) 0.023(2) 0.025(2) 0.000(2) -0.001(2) 0.002(2)
C(4) 0.026(2) 0.027(2) 0.028(2) -0.001(2) -0.001(2) -0.006(2)
C(5) 0.031(2) 0.031(2) 0.037(2) -0.001(2) -0.001(2) -0.011(2)
C(6) 0.060(4) 0.043(3) 0.044(3) 0.007(3) 0.002(3) -0.021(2)
C(7) 0.083(5) 0.058(4) 0.066(4) 0.015(4) 0.006(4) -0.037(4)
C(8) 0.066(4) 0.044(4) 0.092(6) 0.017(3) -0.005(4) -0.032(4)
C(9) 0.065(4) 0.030(3) 0.073(4) 0.003(3) -0.012(3) -0.011(3)
C(10) 0.044(3) 0.029(2) 0.055(3) 0.001(2) -0.009(2) -0.007(2)
C(11) 0.027(2) 0.027(2) 0.029(2) -0.002(2) -0.005(2) -0.004(2)
C(12) 0.034(2) 0.037(2) 0.039(2) -0.002(2) -0.010(2) -0.010(2)
C(13) 0.053(3) 0.056(4) 0.043(3) -0.009(3) -0.019(3) -0.005(3)
C(14) 0.073(5) 0.083(5) 0.057(4) -0.008(4) -0.036(4) -0.015(4)
C(15) 0.070(5) 0.077(5) 0.081(5) -0.017(4) -0.046(4) -0.025(4)
C(16) 0.054(4) 0.088(6) 0.103(7) -0.027(4) -0.027(4) -0.031(5)
C(17) 0.039(3) 0.065(4) 0.054(3) -0.014(3) -0.011(2) -0.016(3)
C(18) 0.030(2) 0.031(2) 0.028(2) -0.001(2) -0.001(2) -0.007(2)
C(19) 0.027(2) 0.042(3) 0.036(2) -0.007(2) 0.000(2) -0.011(2)
C(20) 0.042(3) 0.043(3) 0.059(3) -0.010(2) -0.002(3) -0.007(3)
C(21) 0.065(4) 0.076(5) 0.069(4) -0.042(4) 0.023(4) -0.020(4)
C(22) 0.051(4) 0.085(6) 0.063(4) -0.027(4) 0.013(3) -0.011(4)
C(23) 0.037(3) 0.088(6) 0.075(5) 0.000(3) 0.006(3) -0.018(4)
C(24) 0.037(3) 0.046(3) 0.064(4) 0.000(2) 0.006(3) -0.009(3)
C(25) 0.030(2) 0.029(2) 0.033(2) -0.004(2) -0.002(2) -0.006(2)
C(26) 0.043(3) 0.035(2) 0.035(2) -0.013(2) -0.001(2) -0.011(2)
C(27) 0.051(3) 0.061(4) 0.041(3) -0.015(3) -0.007(2) -0.019(3)
C(28) 0.086(5) 0.086(5) 0.052(4) -0.033(4) -0.017(4) -0.028(4)
C(29) 0.143(9) 0.082(6) 0.055(4) -0.032(6) -0.014(5) -0.039(4)
C(30) 0.122(7) 0.059(5) 0.068(5) -0.010(5) 0.000(5) -0.042(4)
C(31) 0.073(4) 0.045(3) 0.051(3) 0.003(3) -0.011(3) -0.023(3)
C(32) 0.029(2) 0.035(2) 0.034(2) -0.007(2) -0.007(2) -0.004(2)
C(33) 0.047(3) 0.043(3) 0.038(3) -0.017(2) -0.013(2) -0.005(2)
C(34) 0.043(3) 0.046(3) 0.097(5) -0.017(3) -0.012(3) -0.006(3)
C(35) 0.062(4) 0.070(5) 0.101(6) -0.039(4) -0.011(4) -0.011(5)
C(36) 0.092(6) 0.076(5) 0.069(5) -0.053(5) -0.014(4) -0.011(4)
C(37) 0.104(6) 0.055(4) 0.083(5) -0.035(4) -0.020(5) -0.027(4)
C(38) 0.066(4) 0.049(4) 0.075(5) -0.021(3) -0.013(3) -0.023(3)
C(39) 0.027(2) 0.038(2) 0.030(2) -0.006(2) -0.007(2) -0.001(2)
C(40) 0.044(3) 0.045(3) 0.035(3) -0.014(2) -0.015(2) 0.006(2)
C(41) 0.073(5) 0.076(5) 0.036(3) -0.023(4) -0.013(3) 0.010(3)
C(42) 0.097(7) 0.108(8) 0.048(4) -0.043(6) -0.009(4) 0.023(5)
C(43) 0.17(1) 0.081(6) 0.062(5) -0.065(7) -0.059(7) 0.035(5)
C(44) 0.103(7) 0.073(6) 0.081(6) -0.004(5) -0.040(6) 0.029(5)
C(45) 0.079(5) 0.038(3) 0.066(4) -0.002(3) -0.030(4) 0.014(3)

loop_
_geom_bond_atom_site_label_1
_geom_bond_atom_site_label_2
_geom_bond_distance
_geom_bond_site_symmetry_1
_geom_bond_site_symmetry_2
_geom_bond_publ_flag
Ru(1) Ru(1) 2.2661(6) . 2_556 yes
Ru(1) O(1) 2.058(3) . . yes
Ru(1) O(2) 2.068(3) . . yes
Ru(1) O(3) 2.059(3) . . yes
Ru(1) O(4) 2.070(3) . . yes
Ru(1) N(1) 2.329(3) . . yes
Ru(2) Ru(2) 2.2649(6) . 2_565 yes
Ru(2) O(5) 2.056(3) . . yes
Ru(2) O(6) 2.057(3) . . yes
Ru(2) O(7) 2.063(3) . . yes
Ru(2) O(8) 2.072(3) . . yes
Ru(2) N(2) 2.324(3) . . yes
Ru(3) Ru(3) 2.2654(7) . 2_655 yes
Ru(3) O(9) 2.068(4) . . yes
Ru(3) O(10) 2.068(3) . . yes
Ru(3) O(11) 2.064(4) . . yes
Ru(3) O(12) 2.059(3) . . yes
Ru(3) N(3) 2.333(3) . . yes
Cl(1) C(46) 1.74(1) . . yes
Cl(2) C(46) 1.69(1) . . yes
O(1) C(4) 1.265(5) . . yes
O(2) C(11) 1.272(6) . . yes
O(3) C(4) 1.276(5) . 2_556 yes
O(4) C(11) 1.257(5) . 2_556 yes
O(5) C(18) 1.258(6) . . yes
O(6) C(25) 1.270(6) . . yes
O(7) C(18) 1.282(6) . 2_565 yes
O(8) C(25) 1.272(6) . 2_565 yes
O(9) C(32) 1.250(6) . . yes
O(10) C(39) 1.255(6) . . yes
O(11) C(32) 1.272(6) . 2_655 yes
O(12) C(39) 1.290(6) . 2_655 yes
N(1) C(1) 1.329(5) . . yes
N(1) C(2) 1.327(5) . . yes
N(2) C(2) 1.327(5) . . yes
N(2) C(3) 1.335(5) . . yes
N(3) C(1) 1.344(5) . . yes
N(3) C(3) 1.321(5) . . yes
C(4) C(5) 1.480(6) . . yes
C(5) C(6) 1.403(7) . . yes
C(5) C(10) 1.393(7) . . yes
C(6) C(7) 1.384(8) . . yes
C(7) C(8) 1.40(1) . . yes
C(8) C(9) 1.39(1) . . yes
C(9) C(10) 1.376(8) . . yes
C(11) C(12) 1.488(7) . . yes
C(12) C(13) 1.368(8) . . yes
C(12) C(17) 1.406(8) . . yes
C(13) C(14) 1.375(9) . . yes
C(14) C(15) 1.42(1) . . yes
C(15) C(16) 1.32(1) . . yes
C(16) C(17) 1.393(9) . . yes
C(18) C(19) 1.475(6) . . yes
C(19) C(20) 1.366(8) . . yes
C(19) C(24) 1.395(7) . . yes
C(20) C(21) 1.417(8) . . yes
C(21) C(22) 1.40(1) . . yes
C(22) C(23) 1.33(1) . . yes
C(23) C(24) 1.383(9) . . yes
C(25) C(26) 1.473(7) . . yes
C(26) C(27) 1.380(8) . . yes
C(26) C(31) 1.397(8) . . yes
C(27) C(28) 1.370(9) . . yes
C(28) C(29) 1.41(1) . . yes
C(29) C(30) 1.40(1) . . yes
C(30) C(31) 1.385(9) . . yes
C(32) C(33) 1.490(7) . . yes
C(33) C(34) 1.378(9) . . yes
C(33) C(38) 1.380(9) . . yes
C(34) C(35) 1.421(9) . . yes
C(35) C(36) 1.34(1) . . yes
C(36) C(37) 1.34(1) . . yes
C(37) C(38) 1.391(9) . . yes
C(39) C(40) 1.482(7) . . yes
C(40) C(41) 1.373(9) . . yes
C(40) C(45) 1.443(9) . . yes
C(41) C(42) 1.381(10) . . yes
C(42) C(43) 1.34(2) . . yes
C(43) C(44) 1.42(2) . . yes
C(44) C(45) 1.41(1) . . yes
